data_4074688
loop_
_publ_author_name
'Paul, Fr\'ed\'eric'
'Ellis, Benjamin G.'
'Bruce, Michael I.'
'Toupet, Loic'
'Roisnel, Thierry'
'Costuas, Karine'
'Halet, Jean-Fran\,cois'
'Lapinte, Claude'

_publ_section_title
;
 Bonding and Substituent Effects in Electron-Rich Mononuclear Ruthenium
 \s-Arylacetylides of the Formula
 [(\h2-dppe)(\h5-C5Me5)Ru(C&#x22EE;C)-1,4-(C6H4)X][PF6]n(n= 0, 1; X = NO2,
 CN, F, H, OMe, NH2)
;
_journal_issue 3
_journal_name_full Organometallics
_journal_page_first 649
_journal_paper_doi 10.1021/om050799t
_journal_volume 25
_journal_year 2006
_chemical_formula_sum 'C46.5 H49 F P2 Ru'
_chemical_formula_weight 789.87
_chemical_name_systematic
;
 ?
;
_space_group_IT_number 2
_symmetry_cell_setting triclinic
_symmetry_space_group_name_Hall '-P 1'
_symmetry_space_group_name_H-M 'P -1'
_atom_sites_solution_hydrogens geom
_atom_sites_solution_primary direct
_atom_sites_solution_secondary difmap
_audit_creation_method SHELXL-97
_cell_angle_alpha 91.458(2)
_cell_angle_beta 104.1740(10)
_cell_angle_gamma 118.6730(10)
_cell_formula_units_Z 2
_cell_length_a 11.9933(3)
_cell_length_b 12.0696(3)
_cell_length_c 15.8540(3)
_cell_measurement_temperature 120(1)
_cell_volume 1924.46(8)
_computing_cell_refinement 'HKL Scalepack (Otwinowski & Minor 1997)'
_computing_data_collection 'Nonius (1999)'
_computing_data_reduction 'HKL Denzo and Scalepack (Otwinowski & Minor 1997)'
_computing_molecular_graphics 'PLATON_(Spek, 1998)'
_computing_publication_material 'SHELXL-97 (Sheldrick, 1997)'
_computing_structure_refinement 'SHELXL-97 (Sheldrick, 1997)'
_computing_structure_solution 'SIR-97_(Altomare & al., 1998)'
_diffrn_ambient_temperature 293(2)
_diffrn_detector_area_resol_mean 19.24
_diffrn_measured_fraction_theta_full 0.995
_diffrn_measured_fraction_theta_max 0.995
_diffrn_measurement_device_type Nonius_KappaCCD
_diffrn_measurement_method 'Area detector scans (see text)'
_diffrn_radiation_monochromator graphite
_diffrn_radiation_source 'fine-focus sealed tube'
_diffrn_radiation_type MoK\a
_diffrn_radiation_wavelength 0.71073
_diffrn_reflns_av_R_equivalents 0.0237
_diffrn_reflns_av_sigmaI/netI 0.0322
_diffrn_reflns_limit_h_max 14
_diffrn_reflns_limit_h_min -15
_diffrn_reflns_limit_k_max 15
_diffrn_reflns_limit_k_min -15
_diffrn_reflns_limit_l_max 20
_diffrn_reflns_limit_l_min -20
_diffrn_reflns_number 16712
_diffrn_reflns_theta_full 27.57
_diffrn_reflns_theta_max 27.57
_diffrn_reflns_theta_min 1.95
_exptl_absorpt_coefficient_mu 0.528
_exptl_absorpt_correction_type none
_exptl_crystal_colour yellow
_exptl_crystal_density_diffrn 1.363
_exptl_crystal_density_method 'not measured'
_exptl_crystal_description prism
_exptl_crystal_F_000 822
_exptl_crystal_size_max 0.36
_exptl_crystal_size_mid 0.18
_exptl_crystal_size_min 0.10
_refine_diff_density_max 1.685
_refine_diff_density_min -1.262
_refine_diff_density_rms 0.094
_refine_ls_extinction_coef 0.0074(9)
_refine_ls_extinction_expression Fc^*^=kFc[1+0.001xFc^2^\l^3^/sin(2\q)]^-1/4^
_refine_ls_extinction_method SHELXL
_refine_ls_goodness_of_fit_ref 0.999
_refine_ls_hydrogen_treatment constr
_refine_ls_matrix_type full
_refine_ls_number_parameters 467
_refine_ls_number_reflns 8864
_refine_ls_number_restraints 0
_refine_ls_restrained_S_all 0.999
_refine_ls_R_factor_all 0.0509
_refine_ls_R_factor_gt 0.0442
_refine_ls_shift/su_max 0.181
_refine_ls_shift/su_mean 0.005
_refine_ls_structure_factor_coef Fsqd
_refine_ls_weighting_details 'calc w=1/[\s^2^(Fo^2^)+(0.0732P)^2^+2.9422P] where P=(Fo^2^+2Fc^2^)/3'
_refine_ls_weighting_scheme calc
_refine_ls_wR_factor_gt 0.1180
_refine_ls_wR_factor_ref 0.1236
_reflns_number_gt 7823
_reflns_number_total 8864
_reflns_threshold_expression >2sigma(I)
_cod_data_source_file om050799tsi20051117_123459.cif
_cod_data_source_block fp420
_cod_original_sg_symbol_H-M P-1
_cod_original_formula_sum 'C46.50 H49 F P2 Ru'
_cod_database_code 4074688

loop_
_symmetry_equiv_pos_as_xyz
'x, y, z'
'-x, -y, -z'

loop_
_atom_site_label
_atom_site_type_symbol
_atom_site_fract_x
_atom_site_fract_y
_atom_site_fract_z
_atom_site_U_iso_or_equiv
_atom_site_adp_type
_atom_site_occupancy
_atom_site_symmetry_multiplicity
_atom_site_calc_flag
_atom_site_refinement_flags
C45 C 0.5000 0.5000 0.5000 0.090(4) Uani 1 2 d S
C46 C 0.6811(12) 0.7112(9) 0.4952(5) 0.063(3) Uani 0.50 1 d P
C47 C 0.5749(15) 0.6587(16) 0.4892(6) 0.088(5) Uani 0.50 1 d P
C48 C 0.5830(15) 0.5609(15) 0.4941(7) 0.078(4) Uani 0.50 1 d P
Ru1 Ru 0.80844(2) 0.29628(2) 0.248338(13) 0.02211(9) Uani 1 1 d .
P1 P 0.58928(7) 0.15468(7) 0.21952(5) 0.02578(16) Uani 1 1 d .
P2 P 0.81041(7) 0.13171(7) 0.17725(5) 0.02333(15) Uani 1 1 d .
F1 F 0.4286(3) 0.3366(3) -0.28834(14) 0.0598(6) Uani 1 1 d .
C1 C 0.9699(3) 0.5022(3) 0.28770(19) 0.0313(6) Uani 1 1 d .
C2 C 1.0249(3) 0.4264(3) 0.3222(2) 0.0313(6) Uani 1 1 d .
C3 C 0.9564(3) 0.3588(3) 0.38383(18) 0.0299(6) Uani 1 1 d .
C4 C 0.8606(3) 0.3950(3) 0.38650(18) 0.0286(6) Uani 1 1 d .
C5 C 0.8653(3) 0.4814(3) 0.32582(19) 0.0291(6) Uani 1 1 d .
C6 C 1.0134(4) 0.5934(3) 0.2240(2) 0.0508(10) Uani 1 1 d .
H6A H 0.9594 0.6329 0.2121 0.076 Uiso 1 1 calc R
H6B H 1.0035 0.5473 0.1699 0.076 Uiso 1 1 calc R
H6C H 1.1048 0.6583 0.2493 0.076 Uiso 1 1 calc R
C7 C 1.1460(3) 0.4296(4) 0.3084(3) 0.0509(10) Uani 1 1 d .
H7A H 1.1612 0.3680 0.3387 0.076 Uiso 1 1 calc R
H7B H 1.2218 0.5136 0.3313 0.076 Uiso 1 1 calc R
H7C H 1.1323 0.4092 0.2465 0.076 Uiso 1 1 calc R
C8 C 0.9963(4) 0.2817(4) 0.4445(2) 0.0487(9) Uani 1 1 d .
H8A H 1.0624 0.2703 0.4280 0.073 Uiso 1 1 calc R
H8B H 0.9198 0.1995 0.4400 0.073 Uiso 1 1 calc R
H8C H 1.0320 0.3261 0.5042 0.073 Uiso 1 1 calc R
C9 C 0.7816(4) 0.3618(3) 0.4518(2) 0.0435(8) Uani 1 1 d .
H9A H 0.7237 0.3970 0.4404 0.065 Uiso 1 1 calc R
H9B H 0.8412 0.3969 0.5106 0.065 Uiso 1 1 calc R
H9C H 0.7297 0.2704 0.4461 0.065 Uiso 1 1 calc R
C10 C 0.7880(4) 0.5498(4) 0.3095(3) 0.0477(9) Uani 1 1 d .
H10A H 0.8119 0.6019 0.2651 0.071 Uiso 1 1 calc R
H10B H 0.8078 0.6032 0.3632 0.071 Uiso 1 1 calc R
H10C H 0.6946 0.4883 0.2898 0.071 Uiso 1 1 calc R
C11 C 0.5369(3) 0.0397(3) 0.1193(2) 0.0298(6) Uani 1 1 d .
H11A H 0.4488 -0.0324 0.1121 0.036 Uiso 1 1 calc R
H11B H 0.5346 0.0807 0.0675 0.036 Uiso 1 1 calc R
C12 C 0.6380(3) -0.0058(3) 0.1303(2) 0.0298(6) Uani 1 1 d .
H12A H 0.6293 -0.0459 0.0734 0.036 Uiso 1 1 calc R
H12B H 0.6204 -0.0690 0.1692 0.036 Uiso 1 1 calc R
C13 C 0.5284(3) 0.0465(3) 0.2973(2) 0.0330(6) Uani 1 1 d .
C14 C 0.6180(3) 0.0349(3) 0.3648(2) 0.0354(7) Uani 1 1 d .
H14 H 0.7084 0.0853 0.3715 0.043 Uiso 1 1 calc R
C15 C 0.5768(4) -0.0502(4) 0.4232(3) 0.0475(9) Uani 1 1 d .
H15 H 0.6388 -0.0568 0.4680 0.057 Uiso 1 1 calc R
C16 C 0.4416(5) -0.1250(4) 0.4133(3) 0.0544(10) Uani 1 1 d .
H16 H 0.4128 -0.1826 0.4516 0.065 Uiso 1 1 calc R
C17 C 0.3514(4) -0.1144(4) 0.3481(3) 0.0548(10) Uani 1 1 d .
H17 H 0.2613 -0.1640 0.3429 0.066 Uiso 1 1 calc R
C18 C 0.3919(3) -0.0301(3) 0.2888(3) 0.0443(8) Uani 1 1 d .
H18 H 0.3291 -0.0245 0.2440 0.053 Uiso 1 1 calc R
C19 C 0.4734(3) 0.2155(3) 0.1984(2) 0.0306(6) Uani 1 1 d .
C20 C 0.4569(3) 0.2700(4) 0.2692(2) 0.0401(7) Uani 1 1 d .
H20 H 0.4995 0.2690 0.3264 0.048 Uiso 1 1 calc R
C21 C 0.3775(4) 0.3262(4) 0.2556(3) 0.0439(8) Uani 1 1 d .
H21 H 0.3684 0.3632 0.3037 0.053 Uiso 1 1 calc R
C22 C 0.3125(3) 0.3273(3) 0.1711(3) 0.0393(7) Uani 1 1 d .
H22 H 0.2588 0.3640 0.1620 0.047 Uiso 1 1 calc R
C23 C 0.3281(3) 0.2734(4) 0.1006(3) 0.0427(8) Uani 1 1 d .
H23 H 0.2835 0.2728 0.0435 0.051 Uiso 1 1 calc R
C24 C 0.4096(3) 0.2199(3) 0.1136(2) 0.0380(7) Uani 1 1 d .
H24 H 0.4216 0.1867 0.0651 0.046 Uiso 1 1 calc R
C25 C 0.8798(3) 0.1612(3) 0.08324(18) 0.0275(5) Uani 1 1 d .
C26 C 0.9547(3) 0.2856(3) 0.0691(2) 0.0324(6) Uani 1 1 d .
H26 H 0.9678 0.3542 0.1064 0.039 Uiso 1 1 calc R
C27 C 1.0103(4) 0.3084(4) -0.0007(2) 0.0397(7) Uani 1 1 d .
H27 H 1.0609 0.3920 -0.0092 0.048 Uiso 1 1 calc R
C28 C 0.9905(4) 0.2069(4) -0.0573(2) 0.0427(8) Uani 1 1 d .
H28 H 1.0272 0.2223 -0.1040 0.051 Uiso 1 1 calc R
C29 C 0.9158(4) 0.0826(4) -0.0441(2) 0.0424(8) Uani 1 1 d .
H29 H 0.9016 0.0143 -0.0823 0.051 Uiso 1 1 calc R
C30 C 0.8619(3) 0.0595(3) 0.0261(2) 0.0347(6) Uani 1 1 d .
H30 H 0.8136 -0.0242 0.0354 0.042 Uiso 1 1 calc R
C31 C 0.8981(3) 0.0554(3) 0.23940(19) 0.0271(5) Uani 1 1 d .
C32 C 1.0268(3) 0.0898(3) 0.2382(2) 0.0329(6) Uani 1 1 d .
H32 H 1.0656 0.1464 0.2017 0.039 Uiso 1 1 calc R
C33 C 1.0973(4) 0.0406(4) 0.2907(3) 0.0437(8) Uani 1 1 d .
H33 H 1.1830 0.0648 0.2892 0.052 Uiso 1 1 calc R
C34 C 1.0414(4) -0.0444(4) 0.3453(3) 0.0482(9) Uani 1 1 d .
H34 H 1.0889 -0.0773 0.3803 0.058 Uiso 1 1 calc R
C35 C 0.9143(4) -0.0795(4) 0.3469(3) 0.0444(8) Uani 1 1 d .
H35 H 0.8761 -0.1367 0.3833 0.053 Uiso 1 1 calc R
C36 C 0.8426(3) -0.0307(3) 0.2950(2) 0.0354(7) Uani 1 1 d .
H36 H 0.7571 -0.0553 0.2970 0.042 Uiso 1 1 calc R
C37 C 0.7408(3) 0.3269(3) 0.12699(19) 0.0272(5) Uani 1 1 d .
C38 C 0.6983(3) 0.3448(3) 0.0544(2) 0.0316(6) Uani 1 1 d .
C39 C 0.6341(3) 0.3489(3) -0.03444(19) 0.0310(6) Uani 1 1 d .
C40 C 0.6656(3) 0.3164(3) -0.1074(2) 0.0351(6) Uani 1 1 d .
H40 H 0.7335 0.2971 -0.0985 0.042 Uiso 1 1 calc R
C41 C 0.5965(4) 0.3126(3) -0.1930(2) 0.0387(7) Uani 1 1 d .
H41 H 0.6173 0.2908 -0.2413 0.046 Uiso 1 1 calc R
C42 C 0.4970(4) 0.3419(3) -0.2043(2) 0.0409(7) Uani 1 1 d .
C43 C 0.4642(4) 0.3765(4) -0.1358(2) 0.0439(8) Uani 1 1 d .
H43 H 0.3971 0.3971 -0.1459 0.053 Uiso 1 1 calc R
C44 C 0.5330(4) 0.3803(3) -0.0507(2) 0.0386(7) Uani 1 1 d .
H44 H 0.5118 0.4041 -0.0032 0.046 Uiso 1 1 calc R

loop_
_atom_site_aniso_label
_atom_site_aniso_U_11
_atom_site_aniso_U_22
_atom_site_aniso_U_33
_atom_site_aniso_U_23
_atom_site_aniso_U_13
_atom_site_aniso_U_12
C45 0.142(12) 0.058(5) 0.074(6) 0.029(4) 0.039(7) 0.048(6)
C46 0.094(7) 0.048(5) 0.037(4) 0.004(3) -0.009(5) 0.040(5)
C47 0.152(11) 0.190(14) 0.033(4) 0.048(6) 0.044(6) 0.159(12)
C48 0.121(12) 0.121(12) 0.033(4) 0.017(6) 0.019(6) 0.094(10)
Ru1 0.01868(12) 0.02310(13) 0.02264(13) 0.00061(8) 0.00457(8) 0.00987(9)
P1 0.0177(3) 0.0272(3) 0.0292(3) -0.0029(3) 0.0052(3) 0.0099(3)
P2 0.0202(3) 0.0243(3) 0.0254(3) 0.0010(3) 0.0065(3) 0.0113(3)
F1 0.0695(16) 0.0686(16) 0.0320(10) 0.0090(10) -0.0021(10) 0.0355(13)
C1 0.0281(14) 0.0229(13) 0.0295(14) 0.0000(11) 0.0057(11) 0.0041(11)
C2 0.0182(12) 0.0312(14) 0.0332(14) -0.0066(12) 0.0017(11) 0.0071(11)
C3 0.0260(13) 0.0284(14) 0.0237(13) -0.0031(11) -0.0048(11) 0.0107(11)
C4 0.0242(13) 0.0294(14) 0.0234(13) -0.0035(10) 0.0057(10) 0.0079(11)
C5 0.0325(14) 0.0233(13) 0.0288(13) -0.0039(10) 0.0040(11) 0.0148(12)
C6 0.060(2) 0.0312(17) 0.0390(18) 0.0074(14) 0.0134(17) 0.0062(16)
C7 0.0221(15) 0.056(2) 0.058(2) -0.0188(18) 0.0041(15) 0.0124(15)
C8 0.051(2) 0.0385(18) 0.0413(18) 0.0028(15) -0.0110(16) 0.0223(16)
C9 0.0392(18) 0.0406(18) 0.0339(16) -0.0060(13) 0.0163(14) 0.0054(15)
C10 0.047(2) 0.0414(19) 0.053(2) -0.0080(16) -0.0023(16) 0.0289(17)
C11 0.0222(13) 0.0309(14) 0.0314(14) -0.0061(11) 0.0023(11) 0.0127(11)
C12 0.0225(13) 0.0265(13) 0.0347(15) -0.0036(11) 0.0057(11) 0.0096(11)
C13 0.0307(15) 0.0292(14) 0.0387(16) 0.0016(12) 0.0163(12) 0.0121(12)
C14 0.0371(16) 0.0321(15) 0.0383(16) 0.0062(12) 0.0180(13) 0.0150(13)
C15 0.063(2) 0.0394(18) 0.0458(19) 0.0118(15) 0.0273(18) 0.0249(18)
C16 0.069(3) 0.0382(19) 0.062(2) 0.0127(17) 0.045(2) 0.0188(19)
C17 0.045(2) 0.0395(19) 0.075(3) 0.0044(18) 0.039(2) 0.0082(17)
C18 0.0310(16) 0.0380(17) 0.059(2) 0.0022(15) 0.0215(15) 0.0100(14)
C19 0.0192(12) 0.0318(14) 0.0365(15) -0.0035(12) 0.0061(11) 0.0111(11)
C20 0.0336(16) 0.051(2) 0.0388(17) -0.0034(14) 0.0085(13) 0.0251(15)
C21 0.0396(18) 0.053(2) 0.0493(19) -0.0015(16) 0.0162(15) 0.0300(17)
C22 0.0268(15) 0.0364(16) 0.059(2) 0.0035(15) 0.0145(14) 0.0187(13)
C23 0.0331(16) 0.0470(19) 0.0470(19) 0.0018(15) 0.0042(14) 0.0232(15)
C24 0.0318(15) 0.0439(18) 0.0390(17) -0.0041(14) 0.0033(13) 0.0234(14)
C25 0.0263(13) 0.0331(14) 0.0270(13) 0.0035(11) 0.0087(11) 0.0175(12)
C26 0.0329(15) 0.0390(16) 0.0312(14) 0.0079(12) 0.0124(12) 0.0211(13)
C27 0.0433(18) 0.0476(19) 0.0391(17) 0.0165(14) 0.0197(14) 0.0271(16)
C28 0.052(2) 0.063(2) 0.0344(16) 0.0177(15) 0.0232(15) 0.0402(19)
C29 0.054(2) 0.056(2) 0.0330(16) 0.0055(15) 0.0167(15) 0.0374(18)
C30 0.0388(16) 0.0385(16) 0.0337(15) 0.0041(13) 0.0128(13) 0.0236(14)
C31 0.0269(13) 0.0263(13) 0.0294(13) 0.0023(11) 0.0080(11) 0.0147(11)
C32 0.0293(14) 0.0378(16) 0.0356(15) 0.0068(12) 0.0108(12) 0.0193(13)
C33 0.0363(17) 0.055(2) 0.051(2) 0.0115(16) 0.0124(15) 0.0315(17)
C34 0.056(2) 0.056(2) 0.051(2) 0.0174(17) 0.0136(17) 0.043(2)
C35 0.056(2) 0.0421(18) 0.051(2) 0.0207(16) 0.0245(17) 0.0318(17)
C36 0.0371(16) 0.0347(16) 0.0438(17) 0.0129(13) 0.0196(14) 0.0214(14)
C37 0.0253(13) 0.0288(13) 0.0273(13) 0.0017(11) 0.0053(11) 0.0146(11)
C38 0.0303(14) 0.0331(15) 0.0318(15) 0.0035(12) 0.0063(12) 0.0176(12)
C39 0.0330(15) 0.0301(14) 0.0260(13) 0.0033(11) 0.0035(11) 0.0152(12)
C40 0.0362(16) 0.0349(16) 0.0338(15) 0.0052(12) 0.0094(13) 0.0181(13)
C41 0.0448(18) 0.0352(16) 0.0306(15) 0.0040(12) 0.0094(13) 0.0169(14)
C42 0.0461(19) 0.0382(17) 0.0289(15) 0.0066(13) 0.0019(13) 0.0182(15)
C43 0.049(2) 0.052(2) 0.0396(18) 0.0107(15) 0.0054(15) 0.0357(18)
C44 0.0451(18) 0.0467(18) 0.0318(15) 0.0060(13) 0.0084(13) 0.0301(16)

loop_
_atom_type_symbol
_atom_type_description
_atom_type_scat_dispersion_real
_atom_type_scat_dispersion_imag
_atom_type_scat_source
C C 0.0033 0.0016 'International Tables Vol C Tables 4.2.6.8 and 6.1.1.4'
H H 0.0000 0.0000 'International Tables Vol C Tables 4.2.6.8 and 6.1.1.4'
F F 0.0171 0.0103 'International Tables Vol C Tables 4.2.6.8 and 6.1.1.4'
P P 0.1023 0.0942 'International Tables Vol C Tables 4.2.6.8 and 6.1.1.4'
Ru Ru -1.2594 0.8363 'International Tables Vol C Tables 4.2.6.8 and 6.1.1.4'

loop_
_geom_angle_atom_site_label_1
_geom_angle_atom_site_label_2
_geom_angle_atom_site_label_3
_geom_angle
_geom_angle_site_symmetry_1
_geom_angle_site_symmetry_3
C48 C45 C48 179.996(5) . 2_666
C48 C45 C47 135.7(8) . 2_666
C48 C45 C47 44.3(8) 2_666 2_666
C48 C45 C47 44.3(8) . .
C48 C45 C47 135.7(8) 2_666 .
C47 C45 C47 180.0(7) 2_666 .
C47 C46 C48 49.6(8) . .
C46 C47 C48 87.9(10) . .
C46 C47 C45 119.7(8) . .
C48 C47 C45 32.3(8) . .
C45 C48 C47 103.4(13) . .
C45 C48 C46 145.0(12) . .
C47 C48 C46 42.5(9) . .
C45 C48 C48 0.002(2) . 2_666
C47 C48 C48 103.4(13) . 2_666
C46 C48 C48 145.0(12) . 2_666
C37 Ru1 C5 98.70(11) . .
C37 Ru1 C1 90.96(11) . .
C5 Ru1 C1 37.65(11) . .
C37 Ru1 C2 117.62(12) . .
C5 Ru1 C2 62.35(11) . .
C1 Ru1 C2 36.65(12) . .
C37 Ru1 C4 134.06(11) . .
C5 Ru1 C4 37.12(11) . .
C1 Ru1 C4 61.74(11) . .
C2 Ru1 C4 61.74(11) . .
C37 Ru1 C3 152.54(11) . .
C5 Ru1 C3 62.17(11) . .
C1 Ru1 C3 61.74(11) . .
C2 Ru1 C3 37.35(11) . .
C4 Ru1 C3 36.70(11) . .
C37 Ru1 P1 80.24(8) . .
C5 Ru1 P1 111.58(8) . .
C1 Ru1 P1 146.58(9) . .
C2 Ru1 P1 161.23(9) . .
C4 Ru1 P1 102.20(7) . .
C3 Ru1 P1 123.91(8) . .
C37 Ru1 P2 85.76(8) . .
C5 Ru1 P2 164.59(8) . .
C1 Ru1 P2 128.10(9) . .
C2 Ru1 P2 102.49(8) . .
C4 Ru1 P2 140.14(8) . .
C3 Ru1 P2 108.02(8) . .
P1 Ru1 P2 83.65(3) . .
C19 P1 C13 101.09(14) . .
C19 P1 C11 105.31(13) . .
C13 P1 C11 101.45(14) . .
C19 P1 Ru1 118.33(10) . .
C13 P1 Ru1 120.34(11) . .
C11 P1 Ru1 108.23(10) . .
C25 P2 C31 100.08(13) . .
C25 P2 C12 104.24(14) . .
C31 P2 C12 102.47(13) . .
C25 P2 Ru1 117.85(10) . .
C31 P2 Ru1 119.57(9) . .
C12 P2 Ru1 110.52(10) . .
C2 C1 C5 108.6(3) . .
C2 C1 C6 127.0(3) . .
C5 C1 C6 124.4(3) . .
C2 C1 Ru1 72.14(16) . .
C5 C1 Ru1 70.56(15) . .
C6 C1 Ru1 124.6(2) . .
C1 C2 C3 107.8(3) . .
C1 C2 C7 126.5(3) . .
C3 C2 C7 125.2(3) . .
C1 C2 Ru1 71.21(16) . .
C3 C2 Ru1 71.46(15) . .
C7 C2 Ru1 129.7(2) . .
C4 C3 C2 107.7(3) . .
C4 C3 C8 126.5(3) . .
C2 C3 C8 125.1(3) . .
C4 C3 Ru1 71.58(15) . .
C2 C3 Ru1 71.19(16) . .
C8 C3 Ru1 130.2(2) . .
C3 C4 C5 108.7(3) . .
C3 C4 C9 124.9(3) . .
C5 C4 C9 125.8(3) . .
C3 C4 Ru1 71.72(16) . .
C5 C4 Ru1 70.28(15) . .
C9 C4 Ru1 130.4(2) . .
C4 C5 C1 107.1(3) . .
C4 C5 C10 127.9(3) . .
C1 C5 C10 124.7(3) . .
C4 C5 Ru1 72.59(16) . .
C1 C5 Ru1 71.79(16) . .
C10 C5 Ru1 125.4(2) . .
C1 C6 H6A 109.5 . .
C1 C6 H6B 109.5 . .
H6A C6 H6B 109.5 . .
C1 C6 H6C 109.5 . .
H6A C6 H6C 109.5 . .
H6B C6 H6C 109.5 . .
C2 C7 H7A 109.5 . .
C2 C7 H7B 109.5 . .
H7A C7 H7B 109.5 . .
C2 C7 H7C 109.5 . .
H7A C7 H7C 109.5 . .
H7B C7 H7C 109.5 . .
C3 C8 H8A 109.5 . .
C3 C8 H8B 109.5 . .
H8A C8 H8B 109.5 . .
C3 C8 H8C 109.5 . .
H8A C8 H8C 109.5 . .
H8B C8 H8C 109.5 . .
C4 C9 H9A 109.5 . .
C4 C9 H9B 109.5 . .
H9A C9 H9B 109.5 . .
C4 C9 H9C 109.5 . .
H9A C9 H9C 109.5 . .
H9B C9 H9C 109.5 . .
C5 C10 H10A 109.5 . .
C5 C10 H10B 109.5 . .
H10A C10 H10B 109.5 . .
C5 C10 H10C 109.5 . .
H10A C10 H10C 109.5 . .
H10B C10 H10C 109.5 . .
C12 C11 P1 107.46(19) . .
C12 C11 H11A 110.2 . .
P1 C11 H11A 110.2 . .
C12 C11 H11B 110.2 . .
P1 C11 H11B 110.2 . .
H11A C11 H11B 108.5 . .
C11 C12 P2 110.5(2) . .
C11 C12 H12A 109.6 . .
P2 C12 H12A 109.6 . .
C11 C12 H12B 109.6 . .
P2 C12 H12B 109.6 . .
H12A C12 H12B 108.1 . .
C14 C13 C18 118.1(3) . .
C14 C13 P1 119.5(2) . .
C18 C13 P1 122.3(3) . .
C13 C14 C15 121.9(3) . .
C13 C14 H14 119.0 . .
C15 C14 H14 119.0 . .
C14 C15 C16 118.9(4) . .
C14 C15 H15 120.5 . .
C16 C15 H15 120.5 . .
C17 C16 C15 120.4(4) . .
C17 C16 H16 119.8 . .
C15 C16 H16 119.8 . .
C16 C17 C18 121.0(4) . .
C16 C17 H17 119.5 . .
C18 C17 H17 119.5 . .
C17 C18 C13 119.7(4) . .
C17 C18 H18 120.2 . .
C13 C18 H18 120.2 . .
C20 C19 C24 118.1(3) . .
C20 C19 P1 119.2(2) . .
C24 C19 P1 122.4(2) . .
C19 C20 C21 120.9(3) . .
C19 C20 H20 119.6 . .
C21 C20 H20 119.6 . .
C22 C21 C20 120.3(3) . .
C22 C21 H21 119.8 . .
C20 C21 H21 119.8 . .
C23 C22 C21 119.2(3) . .
C23 C22 H22 120.4 . .
C21 C22 H22 120.4 . .
C22 C23 C24 120.8(3) . .
C22 C23 H23 119.6 . .
C24 C23 H23 119.6 . .
C23 C24 C19 120.6(3) . .
C23 C24 H24 119.7 . .
C19 C24 H24 119.7 . .
C26 C25 C30 118.6(3) . .
C26 C25 P2 120.4(2) . .
C30 C25 P2 121.0(2) . .
C25 C26 C27 120.5(3) . .
C25 C26 H26 119.7 . .
C27 C26 H26 119.7 . .
C28 C27 C26 120.3(3) . .
C28 C27 H27 119.8 . .
C26 C27 H27 119.8 . .
C29 C28 C27 119.7(3) . .
C29 C28 H28 120.2 . .
C27 C28 H28 120.2 . .
C28 C29 C30 120.2(3) . .
C28 C29 H29 119.9 . .
C30 C29 H29 119.9 . .
C29 C30 C25 120.6(3) . .
C29 C30 H30 119.7 . .
C25 C30 H30 119.7 . .
C32 C31 C36 118.0(3) . .
C32 C31 P2 120.7(2) . .
C36 C31 P2 121.1(2) . .
C33 C32 C31 120.9(3) . .
C33 C32 H32 119.6 . .
C31 C32 H32 119.6 . .
C34 C33 C32 120.7(3) . .
C34 C33 H33 119.7 . .
C32 C33 H33 119.7 . .
C35 C34 C33 119.1(3) . .
C35 C34 H34 120.4 . .
C33 C34 H34 120.4 . .
C34 C35 C36 120.9(3) . .
C34 C35 H35 119.5 . .
C36 C35 H35 119.5 . .
C35 C36 C31 120.5(3) . .
C35 C36 H36 119.7 . .
C31 C36 H36 119.7 . .
C38 C37 Ru1 178.9(3) . .
C37 C38 C39 172.6(3) . .
C40 C39 C44 117.7(3) . .
C40 C39 C38 121.7(3) . .
C44 C39 C38 120.5(3) . .
C41 C40 C39 120.8(3) . .
C41 C40 H40 119.6 . .
C39 C40 H40 119.6 . .
C42 C41 C40 118.4(3) . .
C42 C41 H41 120.8 . .
C40 C41 H41 120.8 . .
C43 C42 F1 118.7(3) . .
C43 C42 C41 123.1(3) . .
F1 C42 C41 118.2(3) . .
C42 C43 C44 118.4(3) . .
C42 C43 H43 120.8 . .
C44 C43 H43 120.8 . .
C43 C44 C39 121.4(3) . .
C43 C44 H44 119.3 . .
C39 C44 H44 119.3 . .

loop_
_geom_bond_atom_site_label_1
_geom_bond_atom_site_label_2
_geom_bond_distance
_geom_bond_site_symmetry_2
C45 C48 0.942(16) .
C45 C48 0.942(16) 2_666
C45 C47 1.716(16) 2_666
C45 C47 1.716(16) .
C46 C47 1.094(16) .
C46 C48 1.618(18) .
C47 C48 1.233(17) .
C48 C48 1.88(3) 2_666
Ru1 C37 2.014(3) .
Ru1 C5 2.226(3) .
Ru1 C1 2.242(3) .
Ru1 C2 2.254(3) .
Ru1 C4 2.256(3) .
Ru1 C3 2.258(3) .
Ru1 P1 2.2583(7) .
Ru1 P2 2.2715(7) .
P1 C19 1.830(3) .
P1 C13 1.834(3) .
P1 C11 1.846(3) .
P2 C25 1.841(3) .
P2 C31 1.842(3) .
P2 C12 1.864(3) .
F1 C42 1.365(4) .
C1 C2 1.414(4) .
C1 C5 1.442(4) .
C1 C6 1.506(4) .
C2 C3 1.445(4) .
C2 C7 1.503(4) .
C3 C4 1.421(4) .
C3 C8 1.506(4) .
C4 C5 1.427(4) .
C4 C9 1.505(4) .
C5 C10 1.496(4) .
C6 H6A 0.9600 .
C6 H6B 0.9600 .
C6 H6C 0.9600 .
C7 H7A 0.9600 .
C7 H7B 0.9600 .
C7 H7C 0.9600 .
C8 H8A 0.9600 .
C8 H8B 0.9600 .
C8 H8C 0.9600 .
C9 H9A 0.9600 .
C9 H9B 0.9600 .
C9 H9C 0.9600 .
C10 H10A 0.9600 .
C10 H10B 0.9600 .
C10 H10C 0.9600 .
C11 C12 1.530(4) .
C11 H11A 0.9700 .
C11 H11B 0.9700 .
C12 H12A 0.9700 .
C12 H12B 0.9700 .
C13 C14 1.382(5) .
C13 C18 1.409(4) .
C14 C15 1.393(5) .
C14 H14 0.9300 .
C15 C16 1.390(6) .
C15 H15 0.9300 .
C16 C17 1.359(7) .
C16 H16 0.9300 .
C17 C18 1.398(6) .
C17 H17 0.9300 .
C18 H18 0.9300 .
C19 C20 1.388(4) .
C19 C24 1.391(5) .
C20 C21 1.393(5) .
C20 H20 0.9300 .
C21 C22 1.378(5) .
C21 H21 0.9300 .
C22 C23 1.375(5) .
C22 H22 0.9300 .
C23 C24 1.388(5) .
C23 H23 0.9300 .
C24 H24 0.9300 .
C25 C26 1.391(4) .
C25 C30 1.404(4) .
C26 C27 1.394(4) .
C26 H26 0.9300 .
C27 C28 1.387(5) .
C27 H27 0.9300 .
C28 C29 1.384(5) .
C28 H28 0.9300 .
C29 C30 1.388(5) .
C29 H29 0.9300 .
C30 H30 0.9300 .
C31 C32 1.398(4) .
C31 C36 1.403(4) .
C32 C33 1.387(5) .
C32 H32 0.9300 .
C33 C34 1.385(5) .
C33 H33 0.9300 .
C34 C35 1.381(5) .
C34 H34 0.9300 .
C35 C36 1.389(5) .
C35 H35 0.9300 .
C36 H36 0.9300 .
C37 C38 1.209(4) .
C38 C39 1.445(4) .
C39 C40 1.404(4) .
C39 C44 1.404(4) .
C40 C41 1.392(4) .
C40 H40 0.9300 .
C41 C42 1.373(5) .
C41 H41 0.9300 .
C42 C43 1.362(5) .
C43 C44 1.386(5) .
C43 H43 0.9300 .
C44 H44 0.9300 .

loop_
_geom_torsion_atom_site_label_1
_geom_torsion_atom_site_label_2
_geom_torsion_atom_site_label_3
_geom_torsion_atom_site_label_4
_geom_torsion
_geom_torsion_site_symmetry_1
_geom_torsion_site_symmetry_4
C48 C46 C47 C45 5.8(6) . .
C48 C45 C47 C46 -10.9(12) . .
C48 C45 C47 C46 169.1(12) 2_666 .
C47 C45 C47 C46 -127(6) 2_666 .
C48 C45 C47 C48 179.996(10) 2_666 .
C47 C45 C47 C48 -116(8) 2_666 .
C48 C45 C48 C47 -130(13) 2_666 .
C47 C45 C48 C47 179.998(5) 2_666 .
C48 C45 C48 C46 -119(11) 2_666 .
C47 C45 C48 C46 -168.9(12) 2_666 .
C47 C45 C48 C46 11.1(12) . .
C47 C45 C48 C48 -50(11) 2_666 2_666
C47 C45 C48 C48 130(11) . 2_666
C46 C47 C48 C45 170.6(10) . .
C45 C47 C48 C46 -170.6(10) . .
C46 C47 C48 C48 170.6(10) . 2_666
C45 C47 C48 C48 -0.002(7) . 2_666
C47 C46 C48 C45 -16.2(17) . .
C47 C46 C48 C48 -16.2(17) . 2_666
C37 Ru1 P1 C19 -60.01(14) . .
C5 Ru1 P1 C19 35.56(15) . .
C1 Ru1 P1 C19 16.71(19) . .
C2 Ru1 P1 C19 102.8(3) . .
C4 Ru1 P1 C19 73.21(14) . .
C3 Ru1 P1 C19 105.74(15) . .
P2 Ru1 P1 C19 -146.78(12) . .
C37 Ru1 P1 C13 175.33(14) . .
C5 Ru1 P1 C13 -89.10(14) . .
C1 Ru1 P1 C13 -107.95(18) . .
C2 Ru1 P1 C13 -21.9(3) . .
C4 Ru1 P1 C13 -51.45(14) . .
C3 Ru1 P1 C13 -18.92(15) . .
P2 Ru1 P1 C13 88.56(12) . .
C37 Ru1 P1 C11 59.55(14) . .
C5 Ru1 P1 C11 155.12(14) . .
C1 Ru1 P1 C11 136.27(18) . .
C2 Ru1 P1 C11 -137.6(3) . .
C4 Ru1 P1 C11 -167.23(13) . .
C3 Ru1 P1 C11 -134.70(14) . .
P2 Ru1 P1 C11 -27.22(11) . .
C37 Ru1 P2 C25 44.92(13) . .
C5 Ru1 P2 C25 -62.7(3) . .
C1 Ru1 P2 C25 -42.98(15) . .
C2 Ru1 P2 C25 -72.44(13) . .
C4 Ru1 P2 C25 -133.00(15) . .
C3 Ru1 P2 C25 -110.80(13) . .
P1 Ru1 P2 C25 125.55(11) . .
C37 Ru1 P2 C31 166.76(14) . .
C5 Ru1 P2 C31 59.2(3) . .
C1 Ru1 P2 C31 78.86(15) . .
C2 Ru1 P2 C31 49.39(14) . .
C4 Ru1 P2 C31 -11.17(16) . .
C3 Ru1 P2 C31 11.03(14) . .
P1 Ru1 P2 C31 -112.62(11) . .
C37 Ru1 P2 C12 -74.73(14) . .
C5 Ru1 P2 C12 177.7(3) . .
C1 Ru1 P2 C12 -162.63(15) . .
C2 Ru1 P2 C12 167.90(14) . .
C4 Ru1 P2 C12 107.34(16) . .
C3 Ru1 P2 C12 129.55(14) . .
P1 Ru1 P2 C12 5.90(11) . .
C37 Ru1 C1 C2 -138.94(19) . .
C5 Ru1 C1 C2 118.0(3) . .
C4 Ru1 C1 C2 79.74(19) . .
C3 Ru1 C1 C2 37.85(18) . .
P1 Ru1 C1 C2 147.46(15) . .
P2 Ru1 C1 C2 -53.6(2) . .
C37 Ru1 C1 C5 103.05(18) . .
C2 Ru1 C1 C5 -118.0(3) . .
C4 Ru1 C1 C5 -38.26(17) . .
C3 Ru1 C1 C5 -80.15(18) . .
P1 Ru1 C1 C5 29.5(2) . .
P2 Ru1 C1 C5 -171.58(13) . .
C37 Ru1 C1 C6 -15.9(3) . .
C5 Ru1 C1 C6 -118.9(4) . .
C2 Ru1 C1 C6 123.1(4) . .
C4 Ru1 C1 C6 -157.2(4) . .
C3 Ru1 C1 C6 160.9(4) . .
P1 Ru1 C1 C6 -89.5(3) . .
P2 Ru1 C1 C6 69.5(3) . .
C5 C1 C2 C3 -1.0(3) . .
C6 C1 C2 C3 177.2(3) . .
Ru1 C1 C2 C3 -62.50(19) . .
C5 C1 C2 C7 -172.6(3) . .
C6 C1 C2 C7 5.7(5) . .
Ru1 C1 C2 C7 125.9(3) . .
C5 C1 C2 Ru1 61.47(19) . .
C6 C1 C2 Ru1 -120.3(3) . .
C37 Ru1 C2 C1 47.8(2) . .
C5 Ru1 C2 C1 -37.51(17) . .
C4 Ru1 C2 C1 -79.75(19) . .
C3 Ru1 C2 C1 -117.0(3) . .
P1 Ru1 C2 C1 -113.0(3) . .
P2 Ru1 C2 C1 139.57(16) . .
C37 Ru1 C2 C3 164.83(17) . .
C5 Ru1 C2 C3 79.49(19) . .
C1 Ru1 C2 C3 117.0(3) . .
C4 Ru1 C2 C3 37.25(17) . .
P1 Ru1 C2 C3 4.0(4) . .
P2 Ru1 C2 C3 -103.43(16) . .
C37 Ru1 C2 C7 -74.4(4) . .
C5 Ru1 C2 C7 -159.8(4) . .
C1 Ru1 C2 C7 -122.2(4) . .
C4 Ru1 C2 C7 158.0(4) . .
C3 Ru1 C2 C7 120.7(4) . .
P1 Ru1 C2 C7 124.8(3) . .
P2 Ru1 C2 C7 17.3(4) . .
C1 C2 C3 C4 -0.3(3) . .
C7 C2 C3 C4 171.4(3) . .
Ru1 C2 C3 C4 -62.68(19) . .
C1 C2 C3 C8 -171.2(3) . .
C7 C2 C3 C8 0.5(5) . .
Ru1 C2 C3 C8 126.5(3) . .
C1 C2 C3 Ru1 62.34(19) . .
C7 C2 C3 Ru1 -126.0(3) . .
C37 Ru1 C3 C4 86.7(3) . .
C5 Ru1 C3 C4 36.83(17) . .
C1 Ru1 C3 C4 79.72(19) . .
C2 Ru1 C3 C4 116.9(3) . .
P1 Ru1 C3 C4 -61.58(19) . .
P2 Ru1 C3 C4 -156.09(15) . .
C37 Ru1 C3 C2 -30.2(3) . .
C5 Ru1 C3 C2 -80.03(19) . .
C1 Ru1 C3 C2 -37.14(18) . .
C4 Ru1 C3 C2 -116.9(3) . .
P1 Ru1 C3 C2 -178.44(14) . .
P2 Ru1 C3 C2 87.04(17) . .
C37 Ru1 C3 C8 -150.6(3) . .
C5 Ru1 C3 C8 159.5(4) . .
C1 Ru1 C3 C8 -157.6(4) . .
C2 Ru1 C3 C8 -120.4(4) . .
C4 Ru1 C3 C8 122.7(4) . .
P1 Ru1 C3 C8 61.1(4) . .
P2 Ru1 C3 C8 -33.4(3) . .
C2 C3 C4 C5 1.6(3) . .
C8 C3 C4 C5 172.3(3) . .
Ru1 C3 C4 C5 -60.83(19) . .
C2 C3 C4 C9 -170.6(3) . .
C8 C3 C4 C9 0.1(5) . .
Ru1 C3 C4 C9 127.0(3) . .
C2 C3 C4 Ru1 62.42(19) . .
C8 C3 C4 Ru1 -126.9(3) . .
C37 Ru1 C4 C3 -140.16(19) . .
C5 Ru1 C4 C3 -118.5(3) . .
C1 Ru1 C4 C3 -79.74(19) . .
C2 Ru1 C4 C3 -37.91(18) . .
P1 Ru1 C4 C3 131.69(16) . .
P2 Ru1 C4 C3 37.0(2) . .
C37 Ru1 C4 C5 -21.6(2) . .
C1 Ru1 C4 C5 38.81(17) . .
C2 Ru1 C4 C5 80.64(19) . .
C3 Ru1 C4 C5 118.5(2) . .
P1 Ru1 C4 C5 -109.76(16) . .
P2 Ru1 C4 C5 155.51(14) . .
C37 Ru1 C4 C9 99.2(3) . .
C5 Ru1 C4 C9 120.8(4) . .
C1 Ru1 C4 C9 159.6(4) . .
C2 Ru1 C4 C9 -158.6(4) . .
C3 Ru1 C4 C9 -120.7(4) . .
P1 Ru1 C4 C9 11.0(3) . .
P2 Ru1 C4 C9 -83.7(3) . .
C3 C4 C5 C1 -2.2(3) . .
C9 C4 C5 C1 169.9(3) . .
Ru1 C4 C5 C1 -63.94(19) . .
C3 C4 C5 C10 -176.5(3) . .
C9 C4 C5 C10 -4.4(5) . .
Ru1 C4 C5 C10 121.7(3) . .
C3 C4 C5 Ru1 61.74(19) . .
C9 C4 C5 Ru1 -126.2(3) . .
C2 C1 C5 C4 2.0(3) . .
C6 C1 C5 C4 -176.3(3) . .
Ru1 C1 C5 C4 64.47(19) . .
C2 C1 C5 C10 176.6(3) . .
C6 C1 C5 C10 -1.8(5) . .
Ru1 C1 C5 C10 -121.0(3) . .
C2 C1 C5 Ru1 -62.5(2) . .
C6 C1 C5 Ru1 119.2(3) . .
C37 Ru1 C5 C4 164.47(17) . .
C1 Ru1 C5 C4 -115.3(2) . .
C2 Ru1 C5 C4 -78.83(18) . .
C3 Ru1 C5 C4 -36.42(17) . .
P1 Ru1 C5 C4 81.59(17) . .
P2 Ru1 C5 C4 -89.6(3) . .
C37 Ru1 C5 C1 -80.18(18) . .
C2 Ru1 C5 C1 36.51(17) . .
C4 Ru1 C5 C1 115.3(2) . .
C3 Ru1 C5 C1 78.93(19) . .
P1 Ru1 C5 C1 -163.07(15) . .
P2 Ru1 C5 C1 25.7(4) . .
C37 Ru1 C5 C10 40.0(3) . .
C1 Ru1 C5 C10 120.1(4) . .
C2 Ru1 C5 C10 156.7(3) . .
C4 Ru1 C5 C10 -124.5(4) . .
C3 Ru1 C5 C10 -160.9(3) . .
P1 Ru1 C5 C10 -42.9(3) . .
P2 Ru1 C5 C10 145.9(3) . .
C19 P1 C11 C12 175.3(2) . .
C13 P1 C11 C12 -79.7(2) . .
Ru1 P1 C11 C12 47.8(2) . .
P1 C11 C12 P2 -42.8(3) . .
C25 P2 C12 C11 -106.0(2) . .
C31 P2 C12 C11 150.0(2) . .
Ru1 P2 C12 C11 21.5(2) . .
C19 P1 C13 C14 -144.5(3) . .
C11 P1 C13 C14 107.2(3) . .
Ru1 P1 C13 C14 -12.0(3) . .
C19 P1 C13 C18 38.1(3) . .
C11 P1 C13 C18 -70.2(3) . .
Ru1 P1 C13 C18 170.6(2) . .
C18 C13 C14 C15 0.5(5) . .
P1 C13 C14 C15 -177.0(3) . .
C13 C14 C15 C16 -0.3(5) . .
C14 C15 C16 C17 -0.5(6) . .
C15 C16 C17 C18 1.0(6) . .
C16 C17 C18 C13 -0.8(6) . .
C14 C13 C18 C17 0.0(5) . .
P1 C13 C18 C17 177.5(3) . .
C13 P1 C19 C20 53.7(3) . .
C11 P1 C19 C20 159.0(3) . .
Ru1 P1 C19 C20 -80.0(3) . .
C13 P1 C19 C24 -132.2(3) . .
C11 P1 C19 C24 -27.0(3) . .
Ru1 P1 C19 C24 94.1(3) . .
C24 C19 C20 C21 0.7(5) . .
P1 C19 C20 C21 175.0(3) . .
C19 C20 C21 C22 0.8(6) . .
C20 C21 C22 C23 -0.7(6) . .
C21 C22 C23 C24 -0.9(6) . .
C22 C23 C24 C19 2.4(6) . .
C20 C19 C24 C23 -2.2(5) . .
P1 C19 C24 C23 -176.4(3) . .
C31 P2 C25 C26 -117.2(2) . .
C12 P2 C25 C26 137.0(2) . .
Ru1 P2 C25 C26 14.1(3) . .
C31 P2 C25 C30 60.8(3) . .
C12 P2 C25 C30 -45.0(3) . .
Ru1 P2 C25 C30 -167.9(2) . .
C30 C25 C26 C27 0.2(4) . .
P2 C25 C26 C27 178.3(2) . .
C25 C26 C27 C28 0.6(5) . .
C26 C27 C28 C29 -0.4(5) . .
C27 C28 C29 C30 -0.6(5) . .
C28 C29 C30 C25 1.5(5) . .
C26 C25 C30 C29 -1.3(5) . .
P2 C25 C30 C29 -179.3(3) . .
C25 P2 C31 C32 32.2(3) . .
C12 P2 C31 C32 139.3(3) . .
Ru1 P2 C31 C32 -98.1(2) . .
C25 P2 C31 C36 -153.2(3) . .
C12 P2 C31 C36 -46.0(3) . .
Ru1 P2 C31 C36 76.5(3) . .
C36 C31 C32 C33 -0.3(5) . .
P2 C31 C32 C33 174.5(3) . .
C31 C32 C33 C34 0.3(6) . .
C32 C33 C34 C35 -0.1(6) . .
C33 C34 C35 C36 -0.1(6) . .
C34 C35 C36 C31 0.2(6) . .
C32 C31 C36 C35 0.1(5) . .
P2 C31 C36 C35 -174.7(3) . .
C5 Ru1 C37 C38 -81(14) . .
C1 Ru1 C37 C38 -118(14) . .
C2 Ru1 C37 C38 -144(14) . .
C4 Ru1 C37 C38 -68(14) . .
C3 Ru1 C37 C38 -124(14) . .
P1 Ru1 C37 C38 29(14) . .
P2 Ru1 C37 C38 114(14) . .
Ru1 C37 C38 C39 -59(15) . .
C37 C38 C39 C40 -88(3) . .
C37 C38 C39 C44 89(3) . .
C44 C39 C40 C41 -1.5(5) . .
C38 C39 C40 C41 175.6(3) . .
C39 C40 C41 C42 0.2(5) . .
C40 C41 C42 C43 1.1(5) . .
C40 C41 C42 F1 -179.3(3) . .
F1 C42 C43 C44 179.3(3) . .
C41 C42 C43 C44 -1.1(6) . .
C42 C43 C44 C39 -0.3(6) . .
C40 C39 C44 C43 1.5(5) . .
C38 C39 C44 C43 -175.6(3) . .
